data_4308040
loop_
_publ_author_name
'Sonia Nieto'
'Julio P\'erez'
'Luc\'ia Riera'
'V\'ictor Riera'
'Daniel Miguel'
'James A. Golen'
'Arnold L. Rheingold'

_publ_contact_author
;
     JULIO PEREZ
     Departamento de Quimica Organica e Inorganica 
     IUQOEM - Facultad de Quimica
     Universidad de Oviedo-CSIC
     C/ Julian Claveria s/n
     33006 Oviedo  (ASTURIAS)
     SPAIN
;
_publ_contact_author_email japm@uniovi.es
_publ_contact_author_fax +34-85-103446
_publ_contact_author_phone +34-85-102985
_publ_section_title
;
Pyrazole Complexes as Anion Receptors: Effects of Changing the Metal, the
Pyrazole Substitution Pattern, and the Number of Pyrazole Ligands
;
_journal_name_full 'Inorganic Chemistry'
_journal_page_first 3407
_journal_page_last 3418
_journal_paper_doi 10.1021/ic0700046
_journal_volume 46
_journal_year 2007
_chemical_formula_sum 'C11 H8 F3 N2 O8 Re S'
_chemical_formula_weight 571.45
_chemical_name_systematic
; 
 ? 
;
_space_group_IT_number 14
_symmetry_cell_setting monoclinic
_symmetry_space_group_name_Hall '-P 2yn'
_symmetry_space_group_name_H-M 'P 1 21/n 1'
_atom_sites_solution_hydrogens geom
_atom_sites_solution_primary direct
_atom_sites_solution_secondary difmap
_audit_creation_method SHELXL-97
_cell_angle_alpha 90.00
_cell_angle_beta 92.686(11)
_cell_angle_gamma 90.00
_cell_formula_units_Z 4
_cell_length_a 9.407(5)
_cell_length_b 18.291(10)
_cell_length_c 10.210(6)
_cell_measurement_temperature 296(2)
_cell_volume 1754.8(17)
_computing_cell_refinement 'Bruker SMART'
_computing_data_collection 'Bruker SMART'
_computing_data_reduction 'Bruker SHELXTL'
_computing_molecular_graphics 'Bruker SHELXTL'
_computing_publication_material 'Bruker SHELXTL'
_computing_structure_refinement 'SHELXL-97 (Sheldrick, 1997)'
_computing_structure_solution 'SHELXS-97 (Sheldrick, 1990)'
_diffrn_ambient_temperature 296(2)
_diffrn_measured_fraction_theta_full 0.993
_diffrn_measured_fraction_theta_max 0.993
_diffrn_measurement_device_type 'CCD area detector'
_diffrn_measurement_method 'phi and omega scans'
_diffrn_radiation_monochromator graphite
_diffrn_radiation_source 'fine-focus sealed tube'
_diffrn_radiation_type MoK\a
_diffrn_radiation_wavelength 0.71073
_diffrn_reflns_av_R_equivalents 0.0378
_diffrn_reflns_av_sigmaI/netI 0.0280
_diffrn_reflns_limit_h_max 10
_diffrn_reflns_limit_h_min -8
_diffrn_reflns_limit_k_max 19
_diffrn_reflns_limit_k_min -20
_diffrn_reflns_limit_l_max 10
_diffrn_reflns_limit_l_min -11
_diffrn_reflns_number 7596
_diffrn_reflns_theta_full 23.28
_diffrn_reflns_theta_max 23.28
_diffrn_reflns_theta_min 2.23
_exptl_absorpt_coefficient_mu 7.116
_exptl_absorpt_correction_T_max 1.000000
_exptl_absorpt_correction_T_min 0.405029
_exptl_absorpt_correction_type multi-scan
_exptl_absorpt_process_details SADABS
_exptl_crystal_colour COLORLESS
_exptl_crystal_density_diffrn 2.163
_exptl_crystal_density_method 'not measured'
_exptl_crystal_description PRISM
_exptl_crystal_F_000 1080
_exptl_crystal_size_max 0.34
_exptl_crystal_size_mid 0.15
_exptl_crystal_size_min 0.12
_refine_diff_density_max 1.007
_refine_diff_density_min -1.275
_refine_diff_density_rms 0.112
_refine_ls_extinction_coef 0.0070(3)
_refine_ls_extinction_expression Fc^*^=kFc[1+0.001xFc^2^\l^3^/sin(2\q)]^-1/4^
_refine_ls_extinction_method SHELXL
_refine_ls_goodness_of_fit_ref 1.053
_refine_ls_hydrogen_treatment mixed
_refine_ls_matrix_type full
_refine_ls_number_parameters 242
_refine_ls_number_reflns 2518
_refine_ls_number_restraints 0
_refine_ls_restrained_S_all 1.053
_refine_ls_R_factor_all 0.0367
_refine_ls_R_factor_gt 0.0282
_refine_ls_shift/su_max 0.001
_refine_ls_shift/su_mean 0.000
_refine_ls_structure_factor_coef Fsqd
_refine_ls_weighting_details 'calc w=1/[\s^2^(Fo^2^)+(0.0496P)^2^+0.3043P] where P=(Fo^2^+2Fc^2^)/3'
_refine_ls_weighting_scheme calc
_refine_ls_wR_factor_gt 0.0763
_refine_ls_wR_factor_ref 0.0806
_reflns_number_gt 1958
_reflns_number_total 2518
_reflns_threshold_expression >2sigma(I)
_cod_data_source_file ic0700046si20070102_075057_08.cif
_cod_data_source_block Compound_9_(lr51bm)
_cod_depositor_comments
;
The following automatic conversions were performed:
'_symmetry_cell_setting' value 'Monoclinic' changed to 'monoclinic'
according to '/home/saulius/struct/CIF-dictionaries/cif_core.dic'
dictionary named 'cif_core.dic' version 2.4.1 from 2010-06-29.

Automatic conversion script
Id: cif_fix_enum 1527 2010-12-29 10:47:43Z saulius 
;
_cod_original_cell_volume 1754.9(17)
_cod_database_code 4308040

loop_
_symmetry_equiv_pos_as_xyz
'x, y, z'
'-x+1/2, y+1/2, -z+1/2'
'-x, -y, -z'
'x-1/2, -y-1/2, z-1/2'

loop_
_atom_site_label
_atom_site_type_symbol
_atom_site_fract_x
_atom_site_fract_y
_atom_site_fract_z
_atom_site_U_iso_or_equiv
_atom_site_adp_type
_atom_site_occupancy
_atom_site_symmetry_multiplicity
_atom_site_calc_flag
_atom_site_refinement_flags
_atom_site_disorder_assembly
_atom_site_disorder_group
Re1 Re 0.24772(2) 0.161044(12) 0.751260(18) 0.03711(16) Uani 1 1 d . . .
C1 C 0.2546(6) 0.2490(4) 0.8697(6) 0.0444(14) Uani 1 1 d . . .
O1 O 0.2608(5) 0.2999(3) 0.9298(4) 0.0628(12) Uani 1 1 d . . .
C2 C 0.3735(8) 0.1036(4) 0.8772(6) 0.0478(15) Uani 1 1 d . . .
O2 O 0.4506(6) 0.0717(3) 0.9397(5) 0.0802(16) Uani 1 1 d . . .
C3 C 0.4199(7) 0.1951(4) 0.6699(6) 0.0522(16) Uani 1 1 d . . .
O3 O 0.5222(6) 0.2138(3) 0.6266(5) 0.0851(17) Uani 1 1 d . . .
C4 C 0.1319(7) 0.2205(3) 0.6176(6) 0.0475(15) Uani 1 1 d . . .
O4 O 0.0771(5) 0.2565(3) 0.5422(4) 0.0714(14) Uani 1 1 d . . .
C5 C 0.2361(8) 0.0726(4) 0.6347(6) 0.0498(16) Uani 1 1 d . . .
O5 O 0.2295(6) 0.0219(3) 0.5742(4) 0.0771(15) Uani 1 1 d . . .
N1 N 0.0604(5) 0.1231(3) 0.8499(4) 0.0390(11) Uani 1 1 d . . .
N2 N 0.0624(5) 0.1194(3) 0.9827(4) 0.0385(11) Uani 1 1 d . . .
H2 H 0.129(5) 0.126(3) 1.032(5) 0.029(16) Uiso 1 1 d . . .
C11 C -0.0620(7) 0.0961(3) 1.0259(7) 0.0456(16) Uani 1 1 d . . .
C12 C -0.1470(7) 0.0843(3) 0.9177(7) 0.0587(19) Uani 1 1 d . . .
H12 H -0.2404 0.0674 0.9160 0.070 Uiso 1 1 calc R . .
C13 C -0.0706(7) 0.1018(3) 0.8108(6) 0.0504(16) Uani 1 1 d . . .
C14 C -0.0809(10) 0.0871(4) 1.1682(8) 0.080(3) Uani 1 1 d . . .
H14A H -0.0858 0.0360 1.1890 0.120 Uiso 1 1 calc R . .
H14B H -0.1674 0.1107 1.1913 0.120 Uiso 1 1 calc R . .
H14C H -0.0018 0.1089 1.2166 0.120 Uiso 1 1 calc R . .
C15 C -0.1191(8) 0.1000(5) 0.6698(7) 0.090(3) Uani 1 1 d . . .
H15A H -0.1338 0.1491 0.6387 0.136 Uiso 1 1 calc R . .
H15B H -0.2067 0.0732 0.6601 0.136 Uiso 1 1 calc R . .
H15C H -0.0480 0.0767 0.6199 0.136 Uiso 1 1 calc R . .
S1 S 0.32974(19) 0.16261(9) 1.28026(16) 0.0517(5) Uani 1 1 d . . .
O11 O 0.2948(6) 0.1610(3) 1.1426(5) 0.0695(16) Uani 1 1 d . . .
O12 O 0.4177(7) 0.2228(2) 1.3206(5) 0.0911(18) Uani 1 1 d . . .
O13 O 0.2166(7) 0.1448(4) 1.3619(6) 0.0909(19) Uani 1 1 d . . .
C21 C 0.4502(8) 0.0866(3) 1.3039(7) 0.0571(19) Uani 1 1 d . . .
F1 F 0.5635(5) 0.0933(2) 1.2334(5) 0.0902(15) Uani 1 1 d . . .
F2 F 0.3911(5) 0.0243(2) 1.2671(5) 0.1093(17) Uani 1 1 d . . .
F3 F 0.4934(6) 0.0796(2) 1.4277(5) 0.0899(16) Uani 1 1 d . . .

loop_
_atom_site_aniso_label
_atom_site_aniso_U_11
_atom_site_aniso_U_22
_atom_site_aniso_U_33
_atom_site_aniso_U_23
_atom_site_aniso_U_13
_atom_site_aniso_U_12
Re1 0.0427(2) 0.0436(2) 0.0253(2) -0.00032(9) 0.00447(12) -0.00087(11)
C1 0.044(3) 0.052(4) 0.036(3) -0.002(3) -0.004(3) -0.007(3)
O1 0.071(3) 0.063(3) 0.053(3) -0.018(2) -0.007(2) -0.003(3)
C2 0.054(4) 0.060(4) 0.030(3) -0.004(3) 0.006(3) 0.013(4)
O2 0.091(4) 0.092(4) 0.057(3) 0.004(3) -0.004(3) 0.043(3)
C3 0.064(4) 0.053(4) 0.040(4) -0.006(3) 0.006(3) -0.002(4)
O3 0.066(3) 0.116(5) 0.076(4) -0.008(3) 0.035(3) -0.029(3)
C4 0.059(4) 0.053(4) 0.031(3) -0.004(3) 0.005(3) -0.003(3)
O4 0.086(4) 0.086(3) 0.043(3) 0.015(2) 0.001(3) 0.020(3)
C5 0.067(5) 0.050(4) 0.034(4) -0.004(3) 0.014(3) -0.009(3)
O5 0.117(5) 0.061(3) 0.055(3) -0.016(3) 0.020(3) -0.010(3)
N1 0.039(3) 0.045(3) 0.033(3) 0.005(2) 0.000(2) -0.004(2)
N2 0.035(3) 0.051(3) 0.030(3) 0.002(2) 0.003(2) 0.001(3)
C11 0.042(4) 0.046(4) 0.050(4) 0.007(3) 0.015(3) 0.003(3)
C12 0.032(3) 0.069(5) 0.075(5) 0.014(3) -0.002(4) -0.010(3)
C13 0.045(4) 0.052(4) 0.053(4) 0.012(3) -0.015(3) -0.012(3)
C14 0.085(6) 0.080(6) 0.078(6) 0.008(4) 0.049(5) -0.011(4)
C15 0.056(5) 0.150(8) 0.061(5) 0.015(5) -0.031(4) -0.026(5)
S1 0.0609(11) 0.0630(11) 0.0312(9) -0.0045(7) 0.0004(8) 0.0046(8)
O11 0.058(3) 0.109(5) 0.041(3) -0.004(2) -0.008(2) 0.000(3)
O12 0.137(5) 0.054(3) 0.078(4) -0.009(3) -0.033(3) -0.013(3)
O13 0.079(4) 0.131(5) 0.065(4) 0.007(3) 0.029(3) 0.026(4)
C21 0.055(4) 0.063(5) 0.054(5) 0.001(3) 0.007(4) -0.009(3)
F1 0.054(3) 0.132(4) 0.086(4) 0.005(2) 0.019(2) 0.015(2)
F2 0.113(4) 0.063(3) 0.154(5) -0.029(3) 0.020(3) -0.017(3)
F3 0.097(4) 0.108(4) 0.064(3) 0.024(2) -0.005(3) 0.023(3)

loop_
_atom_type_symbol
_atom_type_description
_atom_type_scat_dispersion_real
_atom_type_scat_dispersion_imag
_atom_type_scat_source
C C 0.0033 0.0016 'International Tables Vol C Tables 4.2.6.8 and 6.1.1.4'
H H 0.0000 0.0000 'International Tables Vol C Tables 4.2.6.8 and 6.1.1.4'
N N 0.0061 0.0033 'International Tables Vol C Tables 4.2.6.8 and 6.1.1.4'
O O 0.0106 0.0060 'International Tables Vol C Tables 4.2.6.8 and 6.1.1.4'
F F 0.0171 0.0103 'International Tables Vol C Tables 4.2.6.8 and 6.1.1.4'
S S 0.1246 0.1234 'International Tables Vol C Tables 4.2.6.8 and 6.1.1.4'
Re Re -1.0185 7.2310 'International Tables Vol C Tables 4.2.6.8 and 6.1.1.4'

loop_
_geom_angle_atom_site_label_1
_geom_angle_atom_site_label_2
_geom_angle_atom_site_label_3
_geom_angle
_geom_angle_site_symmetry_1
_geom_angle_site_symmetry_3
_geom_angle_publ_flag
C3 Re1 C2 87.9(3) . . ?
C3 Re1 C5 91.6(3) . . ?
C2 Re1 C5 88.4(2) . . ?
C3 Re1 C1 89.8(3) . . ?
C2 Re1 C1 91.8(2) . . ?
C5 Re1 C1 178.5(2) . . ?
C3 Re1 C4 88.4(3) . . ?
C2 Re1 C4 176.3(2) . . ?
C5 Re1 C4 91.2(2) . . ?
C1 Re1 C4 88.7(2) . . ?
C3 Re1 N1 177.64(19) . . ?
C2 Re1 N1 90.1(2) . . ?
C5 Re1 N1 89.7(2) . . ?
C1 Re1 N1 88.9(2) . . ?
C4 Re1 N1 93.5(2) . . ?
O1 C1 Re1 176.2(5) . . ?
O2 C2 Re1 174.6(6) . . ?
O3 C3 Re1 177.5(6) . . ?
O4 C4 Re1 174.6(6) . . ?
O5 C5 Re1 177.3(5) . . ?
C13 N1 N2 104.7(5) . . ?
C13 N1 Re1 135.1(4) . . ?
N2 N1 Re1 120.2(3) . . ?
C11 N2 N1 111.9(5) . . ?
N2 C11 C12 106.0(6) . . ?
N2 C11 C14 120.3(6) . . ?
C12 C11 C14 133.7(7) . . ?
C11 C12 C13 107.5(6) . . ?
N1 C13 C12 109.9(5) . . ?
N1 C13 C15 122.1(6) . . ?
C12 C13 C15 128.0(6) . . ?
O13 S1 O12 116.6(4) . . ?
O13 S1 O11 115.4(3) . . ?
O12 S1 O11 113.8(3) . . ?
O13 S1 C21 103.2(4) . . ?
O12 S1 C21 101.8(3) . . ?
O11 S1 C21 103.3(3) . . ?
F2 C21 F3 107.3(6) . . ?
F2 C21 F1 105.4(6) . . ?
F3 C21 F1 108.2(6) . . ?
F2 C21 S1 112.0(5) . . ?
F3 C21 S1 111.6(5) . . ?
F1 C21 S1 112.0(5) . . ?

loop_
_geom_bond_atom_site_label_1
_geom_bond_atom_site_label_2
_geom_bond_distance
_geom_bond_site_symmetry_2
_geom_bond_publ_flag
Re1 C3 1.957(7) . ?
Re1 C2 2.005(7) . ?
Re1 C5 2.009(7) . ?
Re1 C1 2.011(7) . ?
Re1 C4 2.023(7) . ?
Re1 N1 2.183(4) . ?
C1 O1 1.116(6) . ?
C2 O2 1.108(7) . ?
C3 O3 1.131(8) . ?
C4 O4 1.121(7) . ?
C5 O5 1.114(7) . ?
N1 C13 1.336(7) . ?
N1 N2 1.357(6) . ?
N2 C11 1.340(8) . ?
C11 C12 1.350(9) . ?
C11 C14 1.482(10) . ?
C12 C13 1.373(9) . ?
C13 C15 1.489(9) . ?
S1 O13 1.420(6) . ?
S1 O12 1.426(5) . ?
S1 O11 1.429(6) . ?
S1 C21 1.802(7) . ?
C21 F2 1.315(7) . ?
C21 F3 1.316(8) . ?
C21 F1 1.319(9) . ?
